data_2201191
loop_
_publ_author_name
'H\"okelek, Tuncer'
'Pat\?ir, S\"uleyman'

_publ_section_title
;
 A novel bridged hexahydropyrrolo[2,3-<i>d</i>]carbazole
;
_journal_issue 4
_journal_name_full 'Acta Crystallographica Section E'
_journal_page_first o374
_journal_page_last o376
_journal_paper_doi 10.1107/S1600536802004075
_journal_volume 58
_journal_year 2002
_chemical_formula_iupac 'C22 H26 N2 O2 S2'
_chemical_formula_moiety 'C22 H26 N2 O2 S2'
_chemical_formula_sum 'C22 H26 N2 O2 S2'
_chemical_formula_weight 414.57
_chemical_name_systematic
;
?
;
_space_group_IT_number 14
_symmetry_cell_setting monoclinic
_symmetry_space_group_name_Hall '-P 2yn'
_symmetry_space_group_name_H-M 'P 1 21/n 1'
_atom_sites_solution_hydrogens geom
_atom_sites_solution_primary direct
_atom_sites_solution_secondary difmap
_audit_creation_method SHELXL-97
_cell_angle_alpha 90.00
_cell_angle_beta 94.675(10)
_cell_angle_gamma 90.00
_cell_formula_units_Z 4
_cell_length_a 8.6833(10)
_cell_length_b 22.975(2)
_cell_length_c 9.9726(10)
_cell_measurement_reflns_used 25
_cell_measurement_temperature 293(2)
_cell_measurement_theta_max 15
_cell_measurement_theta_min 10
_cell_volume 1982.9(3)
_computing_cell_refinement 'CAD-4 EXPRESS'
_computing_data_collection 'CAD-4 EXPRESS (Enraf-Nonius, 1994)'
_computing_data_reduction 'XCAD4 (Harms & Wocadlo, 1995)'
_computing_molecular_graphics 'ORTEP-3 for Windows (Farrugia, 1997)'
_computing_publication_material 'WinGX (Farrugia, 1999)'
_computing_structure_refinement 'SHELXL97 (Sheldrick, 1997)'
_computing_structure_solution 'SHELXS97 (Sheldrick, 1997)'
_diffrn_ambient_temperature 0(2)
_diffrn_measured_fraction_theta_full 1.000
_diffrn_measured_fraction_theta_max 1.000
_diffrn_measurement_device_type 'Enraf-Nonius TurboCAD4'
_diffrn_measurement_method 'non-profiled \w'
_diffrn_radiation_monochromator graphite
_diffrn_radiation_source 'fine-focus sealed tube'
_diffrn_radiation_type MoK\a
_diffrn_radiation_wavelength 0.71073
_diffrn_reflns_av_R_equivalents 0.0126
_diffrn_reflns_av_sigmaI/netI 0.0262
_diffrn_reflns_limit_h_max 10
_diffrn_reflns_limit_h_min 0
_diffrn_reflns_limit_k_max 28
_diffrn_reflns_limit_k_min 0
_diffrn_reflns_limit_l_max 12
_diffrn_reflns_limit_l_min -12
_diffrn_reflns_number 4283
_diffrn_reflns_theta_full 26.29
_diffrn_reflns_theta_max 26.3
_diffrn_reflns_theta_min 2.23
_diffrn_standards_decay_% 1
_diffrn_standards_interval_time 120
_diffrn_standards_number 3
_exptl_absorpt_coefficient_mu 0.29
_exptl_absorpt_correction_T_max 0.971
_exptl_absorpt_correction_T_min 0.933
_exptl_absorpt_correction_type '\y scan'
_exptl_absorpt_process_details '(North et al., 1968)'
_exptl_crystal_colour colorless
_exptl_crystal_density_diffrn 1.389
_exptl_crystal_density_method 'not measured'
_exptl_crystal_description prism
_exptl_crystal_F_000 880
_exptl_crystal_size_max 0.3
_exptl_crystal_size_mid 0.2
_exptl_crystal_size_min 0.1
_refine_diff_density_max 1.35
_refine_diff_density_min -0.80
_refine_ls_extinction_expression Fc^*^=kFc[1+0.001xFc^2^\l^3^/sin(2\q)]^-1/4^
_refine_ls_extinction_method none
_refine_ls_goodness_of_fit_ref 1.059
_refine_ls_hydrogen_treatment constr
_refine_ls_matrix_type full
_refine_ls_number_parameters 254
_refine_ls_number_reflns 4016
_refine_ls_number_restraints 0
_refine_ls_restrained_S_all 1.059
_refine_ls_R_factor_all 0.0906
_refine_ls_R_factor_gt 0.0642
_refine_ls_shift/su_max 0.021
_refine_ls_shift/su_mean 0.000
_refine_ls_structure_factor_coef Fsqd
_refine_ls_weighting_details 'calc w = 1/[\s^2^(Fo^2^)+(0.122P)^2^+2.1074P] where P = (Fo^2^+2Fc^2^)/3'
_refine_ls_weighting_scheme calc
_refine_ls_wR_factor_gt 0.1951
_refine_ls_wR_factor_ref 0.2173
_reflns_number_gt 3067
_reflns_number_total 4016
_reflns_threshold_expression I>2\s(I)
_cod_data_source_file wn6085.cif
_cod_data_source_block I
_cod_original_sg_symbol_H-M 'P 21/n'
_cod_database_code 2201191
_cod_database_fobs_code 2201191

loop_
_symmetry_equiv_pos_as_xyz
'x, y, z'
'-x+1/2, y+1/2, -z+1/2'
'-x, -y, -z'
'x-1/2, -y-1/2, z-1/2'

loop_
_atom_site_label
_atom_site_fract_x
_atom_site_fract_y
_atom_site_fract_z
_atom_site_U_iso_or_equiv
_atom_site_adp_type
_atom_site_calc_flag
_atom_site_refinement_flags
_atom_site_occupancy
_atom_site_disorder_assembly
_atom_site_disorder_group
_atom_site_type_symbol
S2 0.18602(13) 0.17768(4) 0.59845(10) 0.0585(3) Uani d . 1 . . S
S1 -0.01229(11) 0.25138(4) 0.41098(9) 0.0493(3) Uani d . 1 . . S
C4 0.2707(3) 0.30933(10) 0.3418(2) 0.0221(5) Uani d . 1 . . C
H4A 0.1664 0.3055 0.2946 0.026 Uiso calc R 1 . . H
H4B 0.3453 0.3129 0.2723 0.026 Uiso calc R 1 . . H
O17 0.4560(3) 0.43025(12) 0.3194(3) 0.0581(7) Uani d . 1 . . O
C11A 0.2708(4) 0.39032(14) 0.6737(3) 0.0377(7) Uani d . 1 . . C
N7 0.1105(3) 0.30998(12) 0.7077(3) 0.0440(7) Uani d . 1 . . N
N2 0.5365(3) 0.36708(13) 0.4878(3) 0.0459(7) Uani d . 1 . . N
C11B 0.3002(4) 0.34527(13) 0.5709(3) 0.0366(7) Uani d . 1 . . C
C6A 0.1875(4) 0.29908(14) 0.6056(3) 0.0377(7) Uani d . 1 . . C
C2 0.4315(4) 0.39194(15) 0.4011(3) 0.0438(7) Uani d . 1 . . C
O15 0.7182(4) 0.40345(13) 0.7268(3) 0.0671(8) Uani d . 1 . . O
C11 0.3303(4) 0.44545(15) 0.7011(3) 0.0464(8) Uani d . 1 . . C
H11 0.4053 0.4619 0.6481 0.056 Uiso calc R 1 . . H
C7A 0.1597(4) 0.36693(14) 0.7524(3) 0.0410(7) Uani d . 1 . . C
C3 0.2755(4) 0.36270(14) 0.4212(3) 0.0387(7) Uani d . 1 . . C
C18 0.1330(4) 0.39887(15) 0.3815(3) 0.0465(8) Uani d . 1 . . C
H18A 0.1510 0.4391 0.4148 0.056 Uiso calc R 1 . . H
H18B 0.0450 0.3828 0.4266 0.056 Uiso calc R 1 . . H
C12 0.4603(4) 0.26266(15) 0.4993(4) 0.0485(8) Uani d . 1 . . C
H12A 0.5450 0.2593 0.4390 0.058 Uiso calc R 1 . . H
H12B 0.4725 0.2312 0.5670 0.058 Uiso calc R 1 . . H
C1 0.4683(4) 0.32221(14) 0.5699(3) 0.0419(7) Uani d . 1 . . C
H1 0.5214 0.3199 0.6626 0.050 Uiso calc R 1 . . H
C6 0.1739(4) 0.24797(14) 0.5113(3) 0.0410(7) Uani d . 1 . . C
C5 0.3054(4) 0.25669(14) 0.4181(3) 0.0443(8) Uani d . 1 . . C
H5 0.3086 0.2229 0.3553 0.053 Uiso calc R 1 . . H
C8 0.1077(4) 0.39705(17) 0.8590(3) 0.0503(8) Uani d . 1 . . C
H8 0.0328 0.3807 0.9123 0.060 Uiso calc R 1 . . H
C10 0.2770(5) 0.47603(17) 0.8086(4) 0.0539(9) Uani d . 1 . . C
H10 0.3159 0.5139 0.8291 0.065 Uiso calc R 1 . . H
C9 0.1683(5) 0.45201(17) 0.8860(4) 0.0549(9) Uani d . 1 . . C
H9 0.1343 0.4736 0.9593 0.066 Uiso calc R 1 . . H
C13 0.7022(4) 0.37921(19) 0.4956(4) 0.0593(10) Uani d . 1 . . C
H13A 0.7307 0.3927 0.4067 0.071 Uiso calc R 1 . . H
H13B 0.7599 0.3429 0.5180 0.071 Uiso calc R 1 . . H
C14 0.7484(5) 0.4247(2) 0.5998(5) 0.0646(11) Uani d . 1 . . C
H14A 0.8598 0.4337 0.5984 0.077 Uiso calc R 1 . . H
H14B 0.6891 0.4609 0.5800 0.077 Uiso calc R 1 . . H
C19 0.0892(5) 0.4010(2) 0.2305(4) 0.0652(11) Uani d . 1 . . C
H19A -0.0030 0.4253 0.2126 0.098 Uiso calc R 1 . . H
H19B 0.0674 0.3615 0.1969 0.098 Uiso calc R 1 . . H
H19C 0.1748 0.4176 0.1849 0.098 Uiso calc R 1 . . H
C20 -0.1091(5) 0.2042(2) 0.5201(4) 0.0614(10) Uani d . 1 . . C
H20A -0.1247 0.2242 0.6059 0.074 Uiso calc R 1 . . H
H20B -0.2112 0.1925 0.4771 0.074 Uiso calc R 1 . . H
C16 0.7336(6) 0.4474(2) 0.8261(5) 0.0751(13) Uani d . 1 . . C
H16A 0.7127 0.4310 0.9135 0.113 Uiso calc R 1 . . H
H16B 0.6598 0.4788 0.8024 0.113 Uiso calc R 1 . . H
H16C 0.8389 0.4630 0.8314 0.113 Uiso calc R 1 . . H
C21 -0.0073(6) 0.15206(19) 0.5448(5) 0.0681(12) Uani d . 1 . . C
H21A -0.0054 0.1288 0.4614 0.082 Uiso calc R 1 . . H
H21B -0.0470 0.1272 0.6154 0.082 Uiso calc R 1 . . H

loop_
_atom_site_aniso_label
_atom_site_aniso_U_11
_atom_site_aniso_U_22
_atom_site_aniso_U_33
_atom_site_aniso_U_12
_atom_site_aniso_U_13
_atom_site_aniso_U_23
S2 0.0733(7) 0.0402(5) 0.0603(6) -0.0045(4) -0.0042(5) 0.0088(4)
S1 0.0525(6) 0.0527(5) 0.0417(5) -0.0034(4) -0.0029(4) -0.0030(4)
C4 0.0307(13) 0.0225(12) 0.0136(10) 0.0003(10) 0.0052(9) -0.0019(9)
O17 0.0631(16) 0.0572(16) 0.0556(15) -0.0089(13) 0.0144(12) 0.0129(12)
C11A 0.0387(16) 0.0407(16) 0.0337(15) 0.0030(13) 0.0028(12) -0.0009(12)
N7 0.0487(16) 0.0448(15) 0.0395(14) -0.0048(12) 0.0087(12) 0.0004(12)
N2 0.0385(15) 0.0517(17) 0.0486(16) -0.0016(12) 0.0098(12) 0.0010(13)
C11B 0.0399(16) 0.0376(16) 0.0328(15) -0.0003(13) 0.0055(12) -0.0003(12)
C6A 0.0422(17) 0.0389(16) 0.0316(14) 0.0005(13) 0.0010(12) 0.0015(12)
C2 0.0467(18) 0.0451(18) 0.0411(17) -0.0029(14) 0.0121(14) -0.0035(14)
O15 0.0696(19) 0.0618(18) 0.0690(19) -0.0140(14) -0.0006(15) -0.0038(14)
C11 0.0493(19) 0.0445(18) 0.0459(18) -0.0053(15) 0.0062(15) -0.0046(14)
C7A 0.0448(18) 0.0439(18) 0.0345(15) 0.0015(14) 0.0044(13) -0.0001(13)
C3 0.0455(18) 0.0380(16) 0.0333(15) -0.0010(13) 0.0065(13) -0.0020(12)
C18 0.0461(18) 0.0431(18) 0.0501(19) 0.0034(14) 0.0027(15) 0.0059(15)
C12 0.0471(19) 0.0461(19) 0.053(2) 0.0101(15) 0.0090(16) 0.0001(15)
C1 0.0410(17) 0.0446(18) 0.0403(16) 0.0023(13) 0.0050(13) 0.0026(13)
C6 0.0482(18) 0.0366(16) 0.0378(16) -0.0015(13) 0.0015(14) -0.0005(13)
C5 0.055(2) 0.0378(17) 0.0414(17) 0.0027(14) 0.0090(15) -0.0056(13)
C8 0.055(2) 0.057(2) 0.0400(17) 0.0028(17) 0.0115(15) -0.0037(15)
C10 0.060(2) 0.0457(19) 0.056(2) -0.0018(16) 0.0020(17) -0.0112(16)
C9 0.064(2) 0.056(2) 0.0454(19) 0.0070(18) 0.0103(17) -0.0129(16)
C13 0.0387(19) 0.069(3) 0.072(3) -0.0016(17) 0.0166(17) -0.002(2)
C14 0.049(2) 0.064(3) 0.079(3) -0.0126(19) 0.000(2) 0.006(2)
C19 0.071(3) 0.068(3) 0.054(2) 0.004(2) -0.013(2) 0.006(2)
C20 0.058(2) 0.071(3) 0.056(2) -0.012(2) 0.0081(18) -0.005(2)
C16 0.069(3) 0.073(3) 0.081(3) -0.005(2) -0.007(2) -0.017(2)
C21 0.081(3) 0.056(2) 0.067(3) -0.021(2) 0.006(2) 0.006(2)

loop_
_atom_type_symbol
_atom_type_description
_atom_type_scat_dispersion_real
_atom_type_scat_dispersion_imag
_atom_type_scat_source
C C 0.0033 0.0016 'International Tables Vol C Tables 4.2.6.8 and 6.1.1.4'
H H 0.0000 0.0000 'International Tables Vol C Tables 4.2.6.8 and 6.1.1.4'
N N 0.0061 0.0033 'International Tables Vol C Tables 4.2.6.8 and 6.1.1.4'
O O 0.0106 0.0060 'International Tables Vol C Tables 4.2.6.8 and 6.1.1.4'
S S 0.1246 0.1234 'International Tables Vol C Tables 4.2.6.8 and 6.1.1.4'

loop_
_geom_angle_atom_site_label_1
_geom_angle_atom_site_label_2
_geom_angle_atom_site_label_3
_geom_angle
_geom_angle_publ_flag
C21 S2 C6 97.44(18) ?
C20 S1 C6 94.55(18) ?
C5 C4 C3 114.9(2) ?
C5 C4 H4A 108.5 ?
C3 C4 H4A 108.5 ?
C5 C4 H4B 108.5 ?
C3 C4 H4B 108.5 ?
H4A C4 H4B 107.5 ?
C11 C11A C7A 120.2(3) ?
C11 C11A C11B 133.4(3) yes
C7A C11A C11B 106.4(3) yes
C6A N7 C7A 105.2(3) ?
C2 N2 C13 124.8(3) ?
C2 N2 C1 112.1(3) yes
C13 N2 C1 122.9(3) ?
C11A C11B C6A 100.4(2) yes
C11A C11B C3 117.8(3) ?
C6A C11B C3 111.4(2) ?
C11A C11B C1 117.0(3) ?
C6A C11B C1 113.0(3) ?
C3 C11B C1 98.0(2) yes
N7 C6A C11B 115.8(3) ?
N7 C6A C6 128.9(3) ?
C11B C6A C6 115.3(3) ?
O17 C2 N2 126.2(3) yes
O17 C2 C3 126.9(3) ?
N2 C2 C3 106.9(3) yes
C14 O15 C16 111.7(4) ?
C11A C11 C10 118.1(3) ?
C11A C11 H11 121.0 ?
C10 C11 H11 121.0 ?
C8 C7A C11A 121.7(3) ?
C8 C7A N7 126.1(3) ?
C11A C7A N7 112.2(3) yes
C4 C3 C18 109.4(3) yes
C4 C3 C2 106.4(2) ?
C18 C3 C2 115.8(3) yes
C4 C3 C11B 107.6(2) yes
C18 C3 C11B 116.2(3) ?
C2 C3 C11B 100.6(3) yes
C3 C18 C19 114.1(3) ?
C3 C18 H18A 108.7 ?
C19 C18 H18A 108.7 ?
C3 C18 H18B 108.7 ?
C19 C18 H18B 108.7 ?
H18A C18 H18B 107.6 ?
C5 C12 C1 109.2(3) yes
C5 C12 H12A 109.8 ?
C1 C12 H12A 109.8 ?
C5 C12 H12B 109.8 ?
C1 C12 H12B 109.8 ?
H12A C12 H12B 108.3 ?
N2 C1 C12 111.9(3) ?
N2 C1 C11B 100.7(2) ?
C12 C1 C11B 107.4(3) ?
N2 C1 H1 112.1 ?
C12 C1 H1 112.1 ?
C11B C1 H1 112.1 ?
C6A C6 C5 104.5(3) yes
C6A C6 S1 109.2(2) ?
C5 C6 S1 109.2(2) ?
C6A C6 S2 113.1(2) ?
C5 C6 S2 112.5(2) ?
S1 C6 S2 108.11(17) ?
C4 C5 C12 110.0(3) ?
C4 C5 C6 107.0(3) ?
C12 C5 C6 110.9(3) ?
C4 C5 H5 109.6 ?
C12 C5 H5 109.6 ?
C6 C5 H5 109.6 ?
C7A C8 C9 117.7(3) ?
C7A C8 H8 121.1 ?
C9 C8 H8 121.1 ?
C9 C10 C11 120.9(3) ?
C9 C10 H10 119.6 ?
C11 C10 H10 119.6 ?
C10 C9 C8 121.4(3) ?
C10 C9 H9 119.3 ?
C8 C9 H9 119.3 ?
N2 C13 C14 112.0(3) ?
N2 C13 H13A 109.2 ?
C14 C13 H13A 109.2 ?
N2 C13 H13B 109.2 ?
C14 C13 H13B 109.2 ?
H13A C13 H13B 107.9 ?
O15 C14 C13 108.8(3) ?
O15 C14 H14A 109.9 ?
C13 C14 H14A 109.9 ?
O15 C14 H14B 109.9 ?
C13 C14 H14B 109.9 ?
H14A C14 H14B 108.3 ?
C18 C19 H19A 109.5 ?
C18 C19 H19B 109.5 ?
H19A C19 H19B 109.5 ?
C18 C19 H19C 109.5 ?
H19A C19 H19C 109.5 ?
H19B C19 H19C 109.5 ?
C21 C20 S1 106.5(3) ?
C21 C20 H20A 110.4 ?
S1 C20 H20A 110.4 ?
C21 C20 H20B 110.4 ?
S1 C20 H20B 110.4 ?
H20A C20 H20B 108.6 ?
O15 C16 H16A 109.5 ?
O15 C16 H16B 109.5 ?
H16A C16 H16B 109.5 ?
O15 C16 H16C 109.5 ?
H16A C16 H16C 109.5 ?
H16B C16 H16C 109.5 ?
C20 C21 S2 107.9(3) ?
C20 C21 H21A 110.1 ?
S2 C21 H21A 110.1 ?
C20 C21 H21B 110.1 ?
S2 C21 H21B 110.1 ?
H21A C21 H21B 108.4 ?

loop_
_geom_bond_atom_site_label_1
_geom_bond_atom_site_label_2
_geom_bond_site_symmetry_2
_geom_bond_distance
_geom_bond_publ_flag
S2 C21 . 1.818(5) ?
S2 C6 . 1.833(3) yes
S1 C20 . 1.793(4) ?
S1 C6 . 1.832(3) yes
C4 C5 . 1.447(4) ?
C4 C3 . 1.459(4) ?
C4 H4A . 0.9900 ?
C4 H4B . 0.9900 ?
O17 C2 . 1.230(4) ?
C11A C11 . 1.387(5) yes
C11A C7A . 1.399(4) yes
C11A C11B . 1.493(4) yes
N7 C6A . 1.287(4) yes
N7 C7A . 1.436(4) yes
N2 C2 . 1.332(5) yes
N2 C13 . 1.462(4) ?
N2 C1 . 1.471(4) ?
C11B C6A . 1.503(4) ?
C11B C3 . 1.543(4) ?
C11B C1 . 1.553(4) ?
C6A C6 . 1.504(4) yes
C2 C3 . 1.539(4) ?
O15 C14 . 1.402(5) ?
O15 C16 . 1.413(5) ?
C11 C10 . 1.392(5) yes
C11 H11 . 0.9500 ?
C7A C8 . 1.375(5) yes
C3 C18 . 1.516(5) ?
C18 C19 . 1.524(5) ?
C18 H18A . 0.9900 ?
C18 H18B . 0.9900 ?
C12 C5 . 1.518(5) ?
C12 C1 . 1.538(5) ?
C12 H12A . 0.9900 ?
C12 H12B . 0.9900 ?
C1 H1 . 1.0000 ?
C6 C5 . 1.543(5) yes
C5 H5 . 1.0000 ?
C8 C9 . 1.386(5) yes
C8 H8 . 0.9500 ?
C10 C9 . 1.382(6) yes
C10 H10 . 0.9500 ?
C9 H9 . 0.9500 ?
C13 C14 . 1.505(6) ?
C13 H13A . 0.9900 ?
C13 H13B . 0.9900 ?
C14 H14A . 0.9900 ?
C14 H14B . 0.9900 ?
C19 H19A . 0.9800 ?
C19 H19B . 0.9800 ?
C19 H19C . 0.9800 ?
C20 C21 . 1.498(7) ?
C20 H20A . 0.9900 ?
C20 H20B . 0.9900 ?
C16 H16A . 0.9800 ?
C16 H16B . 0.9800 ?
C16 H16C . 0.9800 ?
C21 H21A . 0.9900 ?
C21 H21B . 0.9900 ?

loop_
_geom_torsion_atom_site_label_1
_geom_torsion_atom_site_label_2
_geom_torsion_atom_site_label_3
_geom_torsion_atom_site_label_4
_geom_torsion
_geom_torsion_publ_flag
C11 C11A C11B C6A -178.5(3) ?
C7A C11A C11B C6A 2.0(3) ?
C11 C11A C11B C3 -57.4(5) ?
C7A C11A C11B C3 123.0(3) ?
C11 C11A C11B C1 59.0(5) ?
C7A C11A C11B C1 -120.6(3) ?
C7A N7 C6A C11B 1.8(4) ?
C7A N7 C6A C6 -174.3(3) ?
C11A C11B C6A N7 -2.5(4) ?
C3 C11B C6A N7 -127.9(3) ?
C1 C11B C6A N7 122.9(3) ?
C11A C11B C6A C6 174.2(3) ?
C3 C11B C6A C6 48.7(4) ?
C1 C11B C6A C6 -60.5(3) ?
C13 N2 C2 O17 -3.4(6) ?
C1 N2 C2 O17 -179.3(3) ?
C13 N2 C2 C3 175.5(3) ?
C1 N2 C2 C3 -0.4(4) ?
C7A C11A C11 C10 0.4(5) ?
C11B C11A C11 C10 -179.1(3) ?
C11 C11A C7A C8 -0.7(5) ?
C11B C11A C7A C8 178.9(3) ?
C11 C11A C7A N7 179.2(3) ?
C11B C11A C7A N7 -1.2(4) ?
C6A N7 C7A C8 179.6(3) ?
C6A N7 C7A C11A -0.3(4) ?
C5 C4 C3 C18 -133.2(3) ?
C5 C4 C3 C2 101.0(3) ?
C5 C4 C3 C11B -6.2(4) ?
O17 C2 C3 C4 95.3(4) ?
N2 C2 C3 C4 -83.6(3) ?
O17 C2 C3 C18 -26.5(5) ?
N2 C2 C3 C18 154.6(3) ?
O17 C2 C3 C11B -152.6(3) ?
N2 C2 C3 C11B 28.5(3) ?
C11A C11B C3 C4 -165.2(3) ?
C6A C11B C3 C4 -50.1(3) ?
C1 C11B C3 C4 68.4(3) ?
C11A C11B C3 C18 -42.3(4) ?
C6A C11B C3 C18 72.9(4) ?
C1 C11B C3 C18 -168.6(3) ?
C11A C11B C3 C2 83.6(3) ?
C6A C11B C3 C2 -161.3(3) ?
C1 C11B C3 C2 -42.8(3) ?
C4 C3 C18 C19 -42.1(4) ?
C2 C3 C18 C19 78.1(4) ?
C11B C3 C18 C19 -164.1(3) ?
C2 N2 C1 C12 86.0(3) ?
C13 N2 C1 C12 -89.9(4) ?
C2 N2 C1 C11B -27.8(3) ?
C13 N2 C1 C11B 156.3(3) ?
C5 C12 C1 N2 -91.5(3) ?
C5 C12 C1 C11B 18.1(4) ?
C11A C11B C1 N2 -84.2(3) ?
C6A C11B C1 N2 160.0(3) ?
C3 C11B C1 N2 42.6(3) ?
C11A C11B C1 C12 158.6(3) ?
C6A C11B C1 C12 42.8(3) ?
C3 C11B C1 C12 -74.6(3) ?
N7 C6A C6 C5 -175.2(3) ?
C11B C6A C6 C5 8.7(4) ?
N7 C6A C6 S1 68.0(4) ?
C11B C6A C6 S1 -108.1(3) ?
N7 C6A C6 S2 -52.5(4) ?
C11B C6A C6 S2 131.4(2) ?
C20 S1 C6 C6A -95.0(3) ?
C20 S1 C6 C5 151.2(2) ?
C20 S1 C6 S2 28.4(2) yes
C21 S2 C6 C6A 116.7(3) ?
C21 S2 C6 C5 -125.1(3) ?
C21 S2 C6 S1 -4.4(2) yes
C3 C4 C5 C12 -54.5(3) ?
C3 C4 C5 C6 66.1(3) ?
C1 C12 C5 C4 46.1(4) ?
C1 C12 C5 C6 -72.2(3) ?
C6A C6 C5 C4 -64.8(3) ?
S1 C6 C5 C4 52.0(3) ?
S2 C6 C5 C4 172.1(2) ?
C6A C6 C5 C12 55.2(3) ?
S1 C6 C5 C12 172.0(2) ?
S2 C6 C5 C12 -67.9(3) ?
C11A C7A C8 C9 0.4(5) ?
N7 C7A C8 C9 -179.4(3) ?
C11A C11 C10 C9 0.2(6) ?
C11 C10 C9 C8 -0.5(6) ?
C7A C8 C9 C10 0.2(6) ?
C2 N2 C13 C14 94.9(4) ?
C1 N2 C13 C14 -89.6(4) ?
C16 O15 C14 C13 -169.8(4) ?
N2 C13 C14 O15 63.2(5) ?
C6 S1 C20 C21 -48.8(3) yes
S1 C20 C21 S2 51.2(3) yes
C6 S2 C21 C20 -27.9(3) yes
